data_4330501
loop_
_publ_author_name
'Alison R. Fout'
'Dianne J. Xiao'
'Qinliang Zhao'
'T. David Harris'
'Evan R. King'
'Emily V. Eames'
'Shao-Liang Zheng'
'Theodore A. Betley'

_publ_section_title
;
 Trigonal Mn3 and Co3 Clusters Supported by Weak-Field Ligands: A
 Structural, Spectroscopic, Magnetic, and Computational Investigation into
 the Correlation of Molecular and Electronic Structure
;
_journal_name_full 'Inorganic Chemistry'
_journal_page_first 10290
_journal_page_last 10299
_journal_paper_doi 10.1021/ic301278m
_journal_volume 51
_journal_year 2012
_chemical_formula_sum 'C50 H60 Co3 N6 P3'
_chemical_formula_weight 1014.74
_chemical_name_systematic
; 
 ? 
;
_space_group_IT_number 2
_symmetry_cell_setting triclinic
_symmetry_space_group_name_Hall '-P 1'
_symmetry_space_group_name_H-M 'P -1'
_atom_sites_solution_hydrogens geom
_atom_sites_solution_primary direct
_atom_sites_solution_secondary difmap
_audit_creation_method SHELXL-97
_cell_angle_alpha 70.206(2)
_cell_angle_beta 86.518(2)
_cell_angle_gamma 61.6110(10)
_cell_formula_units_Z 2
_cell_length_a 12.5258(14)
_cell_length_b 12.5284(14)
_cell_length_c 18.163(2)
_cell_measurement_reflns_used 9913
_cell_measurement_temperature 100(2)
_cell_measurement_theta_max 27.537
_cell_measurement_theta_min 2.334
_cell_volume 2342.0(5)
_computing_cell_refinement 'SAINT 7.46A (Bruker-AXS, 2009)'
_computing_data_collection 'APEX2 v2009.3.0 (Bruker-AXS, 2009)'
_computing_data_reduction 'SAINT 7.46A (Bruker-AXS, 2009)'
_computing_molecular_graphics 'Bruker SHELXTL'
_computing_publication_material 'Bruker SHELXTL'
_computing_structure_refinement 'SHELXL-97 (Sheldrick, 2008)'
_computing_structure_solution 'SHELXS-97 (Sheldrick, 2008)'
_diffrn_ambient_temperature 100(2)
_diffrn_measured_fraction_theta_full 0.980
_diffrn_measured_fraction_theta_max 0.980
_diffrn_measurement_device_type 'CCD area detector'
_diffrn_measurement_method 'phi and omega scans'
_diffrn_radiation_monochromator graphite
_diffrn_radiation_source 'fine-focus sealed tube'
_diffrn_radiation_type MoK\a
_diffrn_radiation_wavelength 0.71073
_diffrn_reflns_av_R_equivalents 0.0259
_diffrn_reflns_av_sigmaI/netI 0.0345
_diffrn_reflns_limit_h_max 15
_diffrn_reflns_limit_h_min -15
_diffrn_reflns_limit_k_max 15
_diffrn_reflns_limit_k_min -16
_diffrn_reflns_limit_l_max 23
_diffrn_reflns_limit_l_min -22
_diffrn_reflns_number 25110
_diffrn_reflns_theta_full 27.03
_diffrn_reflns_theta_max 27.03
_diffrn_reflns_theta_min 1.86
_exptl_absorpt_coefficient_mu 1.195
_exptl_absorpt_correction_T_max 0.9105
_exptl_absorpt_correction_T_min 0.8318
_exptl_absorpt_correction_type multi-scan
_exptl_absorpt_process_details 'SADABS (Sheldrick, 2009)'
_exptl_crystal_colour red
_exptl_crystal_density_diffrn 1.439
_exptl_crystal_description plate
_exptl_crystal_F_000 1056
_exptl_crystal_size_max 0.16
_exptl_crystal_size_mid 0.10
_exptl_crystal_size_min 0.08
_refine_diff_density_max 0.522
_refine_diff_density_min -0.411
_refine_diff_density_rms 0.064
_refine_ls_extinction_method none
_refine_ls_goodness_of_fit_ref 1.023
_refine_ls_hydrogen_treatment riding
_refine_ls_matrix_type full
_refine_ls_number_parameters 561
_refine_ls_number_reflns 10046
_refine_ls_number_restraints 96
_refine_ls_restrained_S_all 1.023
_refine_ls_R_factor_all 0.0416
_refine_ls_R_factor_gt 0.0298
_refine_ls_shift/su_max 0.001
_refine_ls_shift/su_mean 0.000
_refine_ls_structure_factor_coef Fsqd
_refine_ls_weighting_details
; calc 
 [0.00000+1.00000exp(0.60(sin\q/\l)^2^)]/ 
   [\s^2^(Fo^2^)+0.0000+2.1473*P+(0.0284P)^2^+0.0000sin\q/\l] 
 where P = 0.33333Fo^2^ + 0.66667Fc^2^ 
;
_refine_ls_weighting_scheme calc
_refine_ls_wR_factor_gt 0.0650
_refine_ls_wR_factor_ref 0.0703
_reflns_number_gt 8340
_reflns_number_total 10046
_reflns_threshold_expression >2sigma(I)
_cod_data_source_file ic301278m_si_003_04.cif
_cod_data_source_block LNHCo3PMe2Ph
_cod_original_cell_volume 2341.9(5)
_cod_database_code 4330501

loop_
_symmetry_equiv_pos_as_xyz
'x, y, z'
'-x, -y, -z'

loop_
_atom_site_label
_atom_site_type_symbol
_atom_site_fract_x
_atom_site_fract_y
_atom_site_fract_z
_atom_site_U_iso_or_equiv
_atom_site_adp_type
_atom_site_occupancy
_atom_site_symmetry_multiplicity
_atom_site_calc_flag
_atom_site_refinement_flags
_atom_site_disorder_assembly
_atom_site_disorder_group
Co1 Co 0.98744(2) 0.23364(2) 0.715983(16) 0.01144(6) Uani 1 1 d . A 2
Co3 Co 0.79787(2) 0.37692(2) 0.747396(16) 0.01174(6) Uani 1 1 d . A 2
Co2 Co 0.83198(2) 0.17268(2) 0.745694(15) 0.01113(6) Uani 1 1 d . A 2
P1 P 1.17862(4) 0.17970(5) 0.69556(3) 0.01323(10) Uani 1 1 d . A 2
P3 P 0.68155(5) 0.55558(5) 0.77553(4) 0.01885(12) Uani 1 1 d . A 2
P2 P 0.76161(5) 0.03400(5) 0.76101(3) 0.01451(11) Uani 1 1 d . A 2
N3 N 0.87154(14) 0.42728(15) 0.65288(10) 0.0136(3) Uani 1 1 d . A 2
N2 N 0.68702(14) 0.34480(15) 0.69614(10) 0.0127(3) Uani 1 1 d . A 2
N1 N 0.91318(14) 0.17065(15) 0.65061(10) 0.0134(3) Uani 1 1 d . A 2
N6 N 0.95579(14) 0.34235(16) 0.78970(10) 0.0151(3) Uani 1 1 d . A 2
H6 H 0.9822 0.3010 0.8435 0.018 Uiso 1 1 calc R A 2
N5 N 0.77046(14) 0.24456(15) 0.83144(10) 0.0138(3) Uani 1 1 d . A 2
H5 H 0.8162 0.2030 0.8808 0.017 Uiso 1 1 calc R A 2
N4 N 1.00473(14) 0.05442(15) 0.78629(10) 0.0146(3) Uani 1 1 d . A 2
H4 H 1.0300 0.0214 0.8401 0.017 Uiso 1 1 calc R A 2
C1 C 0.69713(19) 0.4572(2) 0.47503(12) 0.0186(4) Uani 1 1 d . A 2
H1A H 0.6351 0.5476 0.4649 0.028 Uiso 1 1 calc R A 2
H1B H 0.6587 0.4104 0.4649 0.028 Uiso 1 1 calc R A 2
H1C H 0.7605 0.4543 0.4402 0.028 Uiso 1 1 calc R A 2
C2 C 0.75517(17) 0.39322(18) 0.56145(12) 0.0143(4) Uani 1 1 d . A 2
C5 C 0.81473(18) 0.47026(18) 0.57328(12) 0.0154(4) Uani 1 1 d . A 2
H5A H 0.8776 0.4652 0.5368 0.018 Uiso 1 1 calc R A 2
H5B H 0.7514 0.5625 0.5582 0.018 Uiso 1 1 calc R A 2
C4 C 0.64991(17) 0.40356(19) 0.61176(12) 0.0154(4) Uani 1 1 d . A 2
H4A H 0.5895 0.4964 0.5989 0.018 Uiso 1 1 calc R A 2
H4B H 0.6086 0.3618 0.5971 0.018 Uiso 1 1 calc R A 2
C3 C 0.84810(18) 0.25143(19) 0.57189(12) 0.0157(4) Uani 1 1 d . A 2
H3A H 0.8043 0.2117 0.5576 0.019 Uiso 1 1 calc R A 2
H3B H 0.9088 0.2515 0.5343 0.019 Uiso 1 1 calc R A 2
C18 C 0.92774(17) 0.49440(18) 0.66516(12) 0.0146(4) Uani 1 1 d . A 2
C19 C 0.94165(17) 0.59508(18) 0.61083(13) 0.0180(4) Uani 1 1 d . A 2
H19 H 0.9107 0.6276 0.5569 0.022 Uiso 1 1 calc R A 2
C20 C 1.00241(18) 0.64784(19) 0.63732(14) 0.0203(5) Uani 1 1 d . A 2
H20 H 1.0121 0.7167 0.6007 0.024 Uiso 1 1 calc R A 2
C21 C 1.04782(18) 0.60140(19) 0.71511(14) 0.0201(5) Uani 1 1 d . A 2
H21 H 1.0880 0.6388 0.7317 0.024 Uiso 1 1 calc R A 2
C22 C 1.03540(18) 0.49885(19) 0.77055(14) 0.0186(4) Uani 1 1 d . A 2
H22 H 1.0673 0.4666 0.8243 0.022 Uiso 1 1 calc R A 2
C23 C 0.97565(17) 0.44520(18) 0.74561(12) 0.0151(4) Uani 1 1 d . A 2
C12 C 0.59361(17) 0.34939(18) 0.74496(12) 0.0139(4) Uani 1 1 d . A 2
C13 C 0.46988(18) 0.40021(19) 0.72413(13) 0.0171(4) Uani 1 1 d . A 2
H13 H 0.4366 0.4379 0.6703 0.021 Uiso 1 1 calc R A 2
C14 C 0.39445(18) 0.3947(2) 0.78468(14) 0.0204(4) Uani 1 1 d . A 2
H14 H 0.3094 0.4291 0.7714 0.024 Uiso 1 1 calc R A 2
C15 C 0.44245(19) 0.3403(2) 0.86257(13) 0.0205(4) Uani 1 1 d . A 2
H15 H 0.3902 0.3377 0.9025 0.025 Uiso 1 1 calc R A 2
C16 C 0.56806(18) 0.28836(19) 0.88373(13) 0.0178(4) Uani 1 1 d . A 2
H16 H 0.6008 0.2515 0.9376 0.021 Uiso 1 1 calc R A 2
C17 C 0.64302(17) 0.29169(18) 0.82518(12) 0.0141(4) Uani 1 1 d . A 2
C6 C 1.00483(17) 0.04408(18) 0.66096(12) 0.0147(4) Uani 1 1 d . A 2
C7 C 1.04709(18) -0.0151(2) 0.60541(13) 0.0188(4) Uani 1 1 d . A 2
H7 H 1.0105 0.0300 0.5522 0.023 Uiso 1 1 calc R A 2
C8 C 1.14485(19) -0.1427(2) 0.62870(15) 0.0227(5) Uani 1 1 d . A 2
H8 H 1.1743 -0.1839 0.5909 0.027 Uiso 1 1 calc R A 2
C9 C 1.19836(18) -0.2084(2) 0.70605(14) 0.0224(5) Uani 1 1 d . A 2
H9 H 1.2643 -0.2946 0.7210 0.027 Uiso 1 1 calc R A 2
C10 C 1.15649(18) -0.14951(19) 0.76270(14) 0.0192(4) Uani 1 1 d . A 2
H10 H 1.1941 -0.1950 0.8157 0.023 Uiso 1 1 calc R A 2
C11 C 1.05904(17) -0.02334(19) 0.74044(12) 0.0154(4) Uani 1 1 d . A 2
C26 C 1.27983(17) 0.08673(19) 0.78877(13) 0.0162(4) Uani 1 1 d . A 2
C27 C 1.35663(19) -0.0472(2) 0.81332(14) 0.0238(5) Uani 1 1 d . A 2
H27 H 1.3603 -0.0927 0.7798 0.029 Uiso 1 1 calc R A 2
C28 C 1.4280(2) -0.1150(2) 0.88646(15) 0.0304(6) Uani 1 1 d . A 2
H28 H 1.4799 -0.2061 0.9025 0.036 Uiso 1 1 calc R A 2
C29 C 1.4235(2) -0.0500(2) 0.93555(14) 0.0292(5) Uani 1 1 d . A 2
H29 H 1.4725 -0.0962 0.9853 0.035 Uiso 1 1 calc R A 2
C30 C 1.3475(2) 0.0825(2) 0.91238(14) 0.0273(5) Uani 1 1 d . A 2
H30 H 1.3441 0.1273 0.9462 0.033 Uiso 1 1 calc R A 2
C31 C 1.27635(19) 0.1499(2) 0.83973(13) 0.0216(5) Uani 1 1 d . A 2
H31 H 1.2242 0.2409 0.8244 0.026 Uiso 1 1 calc R A 2
C25 C 1.21967(18) 0.30809(19) 0.65208(13) 0.0181(4) Uani 1 1 d . A 2
H25A H 1.1812 0.3574 0.5974 0.027 Uiso 1 1 calc R A 2
H25B H 1.3087 0.2693 0.6533 0.027 Uiso 1 1 calc R A 2
H25C H 1.1911 0.3663 0.6823 0.027 Uiso 1 1 calc R A 2
C24 C 1.25567(19) 0.0808(2) 0.63484(13) 0.0201(4) Uani 1 1 d . A 2
H24A H 1.2496 0.0009 0.6549 0.030 Uiso 1 1 calc R A 2
H24B H 1.3420 0.0588 0.6369 0.030 Uiso 1 1 calc R A 2
H24C H 1.2167 0.1295 0.5802 0.030 Uiso 1 1 calc R A 2
C42 C 0.7172(5) 0.5292(6) 0.8788(3) 0.0289(5) Uani 0.460(11) 1 d PGU B 1
C43 C 0.6687(6) 0.4678(6) 0.9383(4) 0.0305(5) Uani 0.460(11) 1 d PGU B 1
H43 H 0.6129 0.4438 0.9255 0.037 Uiso 0.460(11) 1 calc PR B 1
C44 C 0.7020(6) 0.4415(6) 1.0167(4) 0.0346(6) Uani 0.460(11) 1 d PGU B 1
H44 H 0.6688 0.3995 1.0574 0.042 Uiso 0.460(11) 1 calc PR B 1
C45 C 0.7837(5) 0.4766(6) 1.0356(3) 0.0357(7) Uani 0.460(11) 1 d PGU B 1
H45 H 0.8064 0.4587 1.0891 0.043 Uiso 0.460(11) 1 calc PR B 1
C46 C 0.8322(5) 0.5381(8) 0.9760(4) 0.0349(6) Uani 0.460(11) 1 d PGU B 1
H46 H 0.8880 0.5621 0.9889 0.042 Uiso 0.460(11) 1 calc PR B 1
C47 C 0.7989(6) 0.5644(7) 0.8977(3) 0.0320(6) Uani 0.460(11) 1 d PGU B 1
H47 H 0.8321 0.6064 0.8570 0.038 Uiso 0.460(11) 1 calc PR B 1
C42D C 0.7153(4) 0.5216(5) 0.8839(3) 0.0289(5) Uani 0.540(11) 1 d PGU A 2
C43D C 0.6441(4) 0.4843(6) 0.9370(4) 0.0305(5) Uani 0.540(11) 1 d PGU A 2
H43A H 0.5755 0.4832 0.9183 0.037 Uiso 0.540(11) 1 calc PR B 2
C44D C 0.6732(5) 0.4485(5) 1.0174(3) 0.0346(6) Uani 0.540(11) 1 d PGU A 2
H44A H 0.6245 0.4230 1.0536 0.042 Uiso 0.540(11) 1 calc PR B 2
C45D C 0.7736(4) 0.4500(5) 1.0447(3) 0.0357(7) Uani 0.540(11) 1 d PGU A 2
H45A H 0.7935 0.4255 1.0996 0.043 Uiso 0.540(11) 1 calc PR B 2
C46D C 0.8448(4) 0.4874(7) 0.9916(3) 0.0349(6) Uani 0.540(11) 1 d PGU A 2
H46A H 0.9134 0.4884 1.0102 0.042 Uiso 0.540(11) 1 calc PR B 2
C47D C 0.8157(4) 0.5232(6) 0.9112(3) 0.0320(6) Uani 0.540(11) 1 d PGU A 2
H47A H 0.8644 0.5487 0.8749 0.038 Uiso 0.540(11) 1 calc PR B 2
C41 C 0.6936(2) 0.7017(2) 0.72483(18) 0.0353(6) Uani 1 1 d . . .
H41A H 0.7790 0.6816 0.7316 0.053 Uiso 1 1 calc R A 2
H41B H 0.6426 0.7685 0.7471 0.053 Uiso 1 1 calc R A 2
H41C H 0.6658 0.7335 0.6686 0.053 Uiso 1 1 calc R A 2
C40 C 0.51582(19) 0.6246(2) 0.76515(16) 0.0277(5) Uani 1 1 d . . .
H40A H 0.4850 0.6566 0.7094 0.042 Uiso 1 1 calc R A 2
H40B H 0.4791 0.6965 0.7850 0.042 Uiso 1 1 calc R A 2
H40C H 0.4943 0.5578 0.7954 0.042 Uiso 1 1 calc R A 2
C34 C 0.70055(18) 0.04461(19) 0.66865(13) 0.0171(4) Uani 1 1 d . . .
C39 C 0.5793(2) 0.1350(2) 0.63608(14) 0.0249(5) Uani 1 1 d . A .
H39 H 0.5266 0.1877 0.6641 0.030 Uiso 1 1 calc R . .
C38 C 0.5352(2) 0.1485(2) 0.56376(15) 0.0301(5) Uani 1 1 d . . .
H38 H 0.4524 0.2096 0.5427 0.036 Uiso 1 1 calc R A .
C37 C 0.6110(2) 0.0734(3) 0.52180(15) 0.0331(6) Uani 1 1 d . A .
H37 H 0.5808 0.0832 0.4719 0.040 Uiso 1 1 calc R . .
C36 C 0.7313(2) -0.0162(3) 0.55317(16) 0.0347(6) Uani 1 1 d . . .
H36 H 0.7838 -0.0678 0.5246 0.042 Uiso 1 1 calc R A .
C35 C 0.7754(2) -0.0310(2) 0.62608(14) 0.0246(5) Uani 1 1 d . A .
H35 H 0.8578 -0.0935 0.6473 0.029 Uiso 1 1 calc R . .
C32 C 0.8734(2) -0.13785(19) 0.80571(14) 0.0234(5) Uani 1 1 d . . .
H32A H 0.9415 -0.1596 0.7740 0.035 Uiso 1 1 calc R A 2
H32B H 0.8344 -0.1904 0.8079 0.035 Uiso 1 1 calc R A 2
H32C H 0.9042 -0.1556 0.8592 0.035 Uiso 1 1 calc R A 2
C33 C 0.6391(2) 0.0391(2) 0.82271(14) 0.0224(5) Uani 1 1 d . . .
H33A H 0.6672 0.0204 0.8771 0.034 Uiso 1 1 calc R A 2
H33B H 0.6174 -0.0258 0.8214 0.034 Uiso 1 1 calc R A 2
H33C H 0.5673 0.1255 0.8026 0.034 Uiso 1 1 calc R A 2
C1S C 0.0604(3) 1.0715(3) 0.98788(16) 0.0477(8) Uani 1 1 d . . .
H1S H 0.1019 1.1206 0.9795 0.057 Uiso 1 1 calc R . .
C2S C 0.1137(2) 0.9562(4) 0.97588(15) 0.0486(9) Uani 1 1 d . . .
H2S H 0.1928 0.9252 0.9591 0.058 Uiso 1 1 calc R . .
C3S C 0.0545(3) 0.8837(3) 0.98774(16) 0.0500(8) Uani 1 1 d . . .
H3S H 0.0927 0.8035 0.9792 0.060 Uiso 1 1 calc R . .

loop_
_atom_site_aniso_label
_atom_site_aniso_U_11
_atom_site_aniso_U_22
_atom_site_aniso_U_33
_atom_site_aniso_U_23
_atom_site_aniso_U_13
_atom_site_aniso_U_12
Co1 0.01028(12) 0.01183(12) 0.01219(14) -0.00375(10) 0.00042(10) -0.00557(10)
Co3 0.01030(12) 0.01202(12) 0.01282(14) -0.00383(10) 0.00060(10) -0.00562(10)
Co2 0.01050(12) 0.01180(12) 0.01067(14) -0.00301(10) 0.00032(10) -0.00561(10)
P1 0.0117(2) 0.0140(2) 0.0147(3) -0.0050(2) 0.00198(19) -0.00678(18)
P3 0.0136(2) 0.0156(2) 0.0291(3) -0.0107(2) 0.0044(2) -0.0067(2)
P2 0.0146(2) 0.0148(2) 0.0167(3) -0.0061(2) 0.0030(2) -0.00880(19)
N3 0.0136(8) 0.0148(8) 0.0132(9) -0.0040(7) 0.0008(6) -0.0079(6)
N2 0.0119(7) 0.0145(8) 0.0122(8) -0.0040(6) -0.0002(6) -0.0071(6)
N1 0.0131(8) 0.0126(7) 0.0136(9) -0.0046(7) 0.0009(6) -0.0056(6)
N6 0.0141(8) 0.0163(8) 0.0157(9) -0.0049(7) -0.0002(7) -0.0083(7)
N5 0.0122(7) 0.0155(8) 0.0130(9) -0.0038(7) -0.0009(6) -0.0067(6)
N4 0.0137(8) 0.0160(8) 0.0125(9) -0.0044(7) 0.0008(6) -0.0065(6)
C1 0.0187(10) 0.0209(10) 0.0133(10) -0.0015(8) -0.0012(8) -0.0100(8)
C2 0.0136(9) 0.0152(9) 0.0120(10) -0.0020(8) -0.0015(7) -0.0069(7)
C5 0.0170(9) 0.0150(9) 0.0124(10) -0.0015(8) 0.0014(8) -0.0087(8)
C4 0.0123(9) 0.0173(9) 0.0146(10) -0.0028(8) -0.0019(8) -0.0071(7)
C3 0.0166(9) 0.0178(9) 0.0134(10) -0.0048(8) 0.0005(8) -0.0093(8)
C18 0.0105(8) 0.0113(8) 0.0213(11) -0.0066(8) 0.0026(8) -0.0043(7)
C19 0.0135(9) 0.0142(9) 0.0227(11) -0.0045(8) 0.0017(8) -0.0052(8)
C20 0.0173(10) 0.0138(9) 0.0315(13) -0.0080(9) 0.0081(9) -0.0094(8)
C21 0.0135(9) 0.0179(10) 0.0346(13) -0.0157(9) 0.0055(9) -0.0081(8)
C22 0.0150(9) 0.0188(10) 0.0260(12) -0.0125(9) 0.0032(8) -0.0084(8)
C23 0.0097(8) 0.0144(9) 0.0210(11) -0.0074(8) 0.0030(8) -0.0050(7)
C12 0.0134(9) 0.0131(9) 0.0159(10) -0.0056(8) 0.0026(8) -0.0066(7)
C13 0.0153(9) 0.0180(9) 0.0186(11) -0.0055(8) 0.0003(8) -0.0089(8)
C14 0.0125(9) 0.0202(10) 0.0286(12) -0.0088(9) 0.0037(8) -0.0080(8)
C15 0.0192(10) 0.0200(10) 0.0242(12) -0.0097(9) 0.0097(9) -0.0106(8)
C16 0.0202(10) 0.0184(9) 0.0167(11) -0.0071(8) 0.0047(8) -0.0104(8)
C17 0.0138(9) 0.0123(9) 0.0178(11) -0.0059(8) 0.0019(8) -0.0073(7)
C6 0.0129(9) 0.0148(9) 0.0191(11) -0.0061(8) 0.0014(8) -0.0086(7)
C7 0.0179(10) 0.0221(10) 0.0225(12) -0.0119(9) 0.0031(8) -0.0117(8)
C8 0.0189(10) 0.0227(10) 0.0368(14) -0.0202(10) 0.0089(9) -0.0120(9)
C9 0.0149(9) 0.0163(10) 0.0386(14) -0.0120(9) 0.0051(9) -0.0083(8)
C10 0.0141(9) 0.0162(9) 0.0255(12) -0.0042(9) 0.0001(8) -0.0079(8)
C11 0.0125(9) 0.0161(9) 0.0198(11) -0.0063(8) 0.0037(8) -0.0090(8)
C26 0.0109(9) 0.0178(9) 0.0190(11) -0.0034(8) 0.0011(8) -0.0082(8)
C27 0.0212(10) 0.0176(10) 0.0308(13) -0.0064(9) -0.0002(9) -0.0090(9)
C28 0.0230(11) 0.0206(11) 0.0368(15) 0.0043(10) -0.0077(10) -0.0107(9)
C29 0.0233(11) 0.0372(13) 0.0226(13) 0.0066(10) -0.0083(9) -0.0214(10)
C30 0.0270(11) 0.0374(13) 0.0222(12) -0.0073(10) -0.0013(9) -0.0207(10)
C31 0.0188(10) 0.0219(10) 0.0229(12) -0.0067(9) -0.0013(9) -0.0095(8)
C25 0.0164(9) 0.0165(9) 0.0219(11) -0.0054(8) 0.0039(8) -0.0095(8)
C24 0.0200(10) 0.0246(10) 0.0222(12) -0.0139(9) 0.0088(9) -0.0127(9)
C42 0.0249(9) 0.0321(10) 0.0360(10) -0.0227(8) 0.0082(8) -0.0121(8)
C43 0.0273(11) 0.0332(10) 0.0375(10) -0.0208(9) 0.0078(10) -0.0145(10)
C44 0.0302(12) 0.0396(10) 0.0374(10) -0.0205(9) 0.0093(11) -0.0154(11)
C45 0.0328(11) 0.0418(12) 0.0371(11) -0.0221(10) 0.0067(9) -0.0162(11)
C46 0.0299(10) 0.0411(14) 0.0387(12) -0.0208(12) 0.0045(9) -0.0165(12)
C47 0.0261(10) 0.0373(13) 0.0380(12) -0.0207(11) 0.0077(9) -0.0150(11)
C42D 0.0249(9) 0.0321(10) 0.0360(10) -0.0227(8) 0.0082(8) -0.0121(8)
C43D 0.0273(11) 0.0332(10) 0.0375(10) -0.0208(9) 0.0078(10) -0.0145(10)
C44D 0.0302(12) 0.0396(10) 0.0374(10) -0.0205(9) 0.0093(11) -0.0154(11)
C45D 0.0328(11) 0.0418(12) 0.0371(11) -0.0221(10) 0.0067(9) -0.0162(11)
C46D 0.0299(10) 0.0411(14) 0.0387(12) -0.0208(12) 0.0045(9) -0.0165(12)
C47D 0.0261(10) 0.0373(13) 0.0380(12) -0.0207(11) 0.0077(9) -0.0150(11)
C41 0.0263(12) 0.0177(11) 0.0618(19) -0.0160(12) 0.0152(12) -0.0103(9)
C40 0.0163(10) 0.0222(11) 0.0432(15) -0.0142(11) 0.0030(10) -0.0063(9)
C34 0.0170(9) 0.0194(10) 0.0206(11) -0.0072(8) 0.0025(8) -0.0130(8)
C39 0.0192(10) 0.0262(11) 0.0310(13) -0.0163(10) 0.0020(9) -0.0081(9)
C38 0.0221(11) 0.0339(13) 0.0322(14) -0.0147(11) -0.0048(10) -0.0089(10)
C37 0.0360(13) 0.0431(14) 0.0259(14) -0.0167(12) -0.0016(11) -0.0199(12)
C36 0.0312(13) 0.0444(15) 0.0368(15) -0.0295(13) 0.0086(11) -0.0149(11)
C35 0.0189(10) 0.0296(12) 0.0297(13) -0.0183(10) 0.0043(9) -0.0101(9)
C32 0.0232(11) 0.0155(10) 0.0299(13) -0.0044(9) -0.0004(9) -0.0103(8)
C33 0.0255(11) 0.0252(11) 0.0258(12) -0.0120(9) 0.0112(9) -0.0183(9)
C1S 0.0497(17) 0.070(2) 0.0205(14) 0.0041(14) -0.0090(12) -0.0389(17)
C2S 0.0237(12) 0.087(2) 0.0143(13) -0.0053(14) -0.0017(10) -0.0193(15)
C3S 0.0567(19) 0.0495(17) 0.0206(15) -0.0060(13) -0.0144(13) -0.0103(15)

loop_
_atom_type_symbol
_atom_type_description
_atom_type_scat_dispersion_real
_atom_type_scat_dispersion_imag
_atom_type_scat_source
C C 0.0033 0.0016 'International Tables Vol C Tables 4.2.6.8 and 6.1.1.4'
H H 0.0000 0.0000 'International Tables Vol C Tables 4.2.6.8 and 6.1.1.4'
N N 0.0061 0.0033 'International Tables Vol C Tables 4.2.6.8 and 6.1.1.4'
Co Co 0.3494 0.9721 'International Tables Vol C Tables 4.2.6.8 and 6.1.1.4'
P P 0.1023 0.0942 'International Tables Vol C Tables 4.2.6.8 and 6.1.1.4'

loop_
_geom_angle_atom_site_label_1
_geom_angle_atom_site_label_2
_geom_angle_atom_site_label_3
_geom_angle
_geom_angle_site_symmetry_1
_geom_angle_site_symmetry_3
N3 Co1 N4 147.39(6) . .
N3 Co1 N1 93.07(6) . .
N4 Co1 N1 70.70(7) . .
N3 Co1 N6 70.91(7) . .
N4 Co1 N6 107.34(7) . .
N1 Co1 N6 147.02(6) . .
N3 Co1 P1 111.09(5) . .
N4 Co1 P1 101.21(5) . .
N1 Co1 P1 110.80(5) . .
N6 Co1 P1 101.94(5) . .
N3 Co1 Co3 51.59(5) . .
N4 Co1 Co3 100.81(5) . .
N1 Co1 Co3 96.04(4) . .
N6 Co1 Co3 51.28(4) . .
P1 Co1 Co3 149.67(2) . .
N3 Co1 Co2 96.24(5) . .
N4 Co1 Co2 51.41(4) . .
N1 Co1 Co2 51.25(5) . .
N6 Co1 Co2 100.67(5) . .
P1 Co1 Co2 148.976(19) . .
Co3 Co1 Co2 60.439(13) . .
N3 Co3 N6 76.58(7) . .
N3 Co3 N2 95.98(7) . .
N6 Co3 N2 155.73(7) . .
N3 Co3 N5 150.95(7) . .
N6 Co3 N5 101.32(7) . .
N2 Co3 N5 73.91(7) . .
N3 Co3 P3 107.01(5) . .
N6 Co3 P3 97.27(5) . .
N2 Co3 P3 107.01(5) . .
N5 Co3 P3 102.01(5) . .
N3 Co3 Co1 55.96(5) . .
N6 Co3 Co1 57.30(5) . .
N2 Co3 Co1 99.25(5) . .
N5 Co3 Co1 98.06(5) . .
P3 Co3 Co1 150.44(2) . .
N3 Co3 Co2 98.92(5) . .
N6 Co3 Co2 104.94(5) . .
N2 Co3 Co2 52.78(5) . .
N5 Co3 Co2 53.08(5) . .
P3 Co3 Co2 149.12(2) . .
Co1 Co3 Co2 59.831(11) . .
N1 Co2 N4 76.35(7) . .
N1 Co2 N2 95.96(7) . .
N4 Co2 N2 154.67(7) . .
N1 Co2 N5 151.35(7) . .
N4 Co2 N5 101.40(7) . .
N2 Co2 N5 73.74(7) . .
N1 Co2 P2 103.81(5) . .
N4 Co2 P2 101.52(5) . .
N2 Co2 P2 103.76(5) . .
N5 Co2 P2 104.60(5) . .
N1 Co2 Co1 56.60(5) . .
N4 Co2 Co1 56.44(5) . .
N2 Co2 Co1 99.03(5) . .
N5 Co2 Co1 97.89(5) . .
P2 Co2 Co1 151.573(18) . .
N1 Co2 Co3 99.36(5) . .
N4 Co2 Co3 104.21(5) . .
N2 Co2 Co3 52.60(5) . .
N5 Co2 Co3 52.95(5) . .
P2 Co2 Co3 148.695(19) . .
Co1 Co2 Co3 59.730(11) . .
C24 P1 C26 102.82(10) . .
C24 P1 C25 99.31(10) . .
C26 P1 C25 101.15(10) . .
C24 P1 Co1 120.80(7) . .
C26 P1 Co1 110.89(7) . .
C25 P1 Co1 119.01(7) . .
C40 P3 C41 99.96(11) . .
C40 P3 C42D 101.22(18) . .
C41 P3 C42D 104.1(2) . .
C40 P3 Co3 119.69(8) . .
C41 P3 Co3 119.51(8) . .
C42D P3 Co3 109.89(15) . .
C34 P2 C32 103.32(10) . .
C34 P2 C33 102.09(10) . .
C32 P2 C33 99.33(10) . .
C34 P2 Co2 113.62(7) . .
C32 P2 Co2 115.85(8) . .
C33 P2 Co2 120.16(7) . .
C18 N3 C5 116.73(16) . .
C18 N3 Co3 108.64(13) . .
C5 N3 Co3 123.20(12) . .
C18 N3 Co1 105.67(12) . .
C5 N3 Co1 121.75(12) . .
Co3 N3 Co1 72.45(6) . .
C12 N2 C4 116.62(15) . .
C12 N2 Co3 106.94(12) . .
C4 N2 Co3 121.85(13) . .
C12 N2 Co2 106.53(12) . .
C4 N2 Co2 122.67(12) . .
Co3 N2 Co2 74.62(6) . .
C6 N1 C3 116.86(16) . .
C6 N1 Co2 109.66(13) . .
C3 N1 Co2 122.69(12) . .
C6 N1 Co1 104.34(12) . .
C3 N1 Co1 122.49(12) . .
Co2 N1 Co1 72.15(6) . .
C23 N6 Co3 108.07(13) . .
C23 N6 Co1 104.88(13) . .
Co3 N6 Co1 71.43(6) . .
C23 N6 H6 120.6 . .
Co3 N6 H6 120.6 . .
Co1 N6 H6 120.6 . .
C17 N5 Co3 106.15(12) . .
C17 N5 Co2 106.87(13) . .
Co3 N5 Co2 73.96(6) . .
C17 N5 H5 120.2 . .
Co3 N5 H5 120.2 . .
Co2 N5 H5 120.2 . .
C11 N4 Co2 109.55(13) . .
C11 N4 Co1 103.86(12) . .
Co2 N4 Co1 72.15(5) . .
C11 N4 H4 120.3 . .
Co2 N4 H4 120.3 . .
Co1 N4 H4 120.3 . .
C2 C1 H1A 109.5 . .
C2 C1 H1B 109.5 . .
H1A C1 H1B 109.5 . .
C2 C1 H1C 109.5 . .
H1A C1 H1C 109.5 . .
H1B C1 H1C 109.5 . .
C4 C2 C1 106.07(15) . .
C4 C2 C3 112.27(16) . .
C1 C2 C3 105.49(16) . .
C4 C2 C5 112.02(16) . .
C1 C2 C5 106.93(16) . .
C3 C2 C5 113.40(16) . .
N3 C5 C2 115.47(16) . .
N3 C5 H5A 108.4 . .
C2 C5 H5A 108.4 . .
N3 C5 H5B 108.4 . .
C2 C5 H5B 108.4 . .
H5A C5 H5B 107.5 . .
N2 C4 C2 114.52(15) . .
N2 C4 H4A 108.6 . .
C2 C4 H4A 108.6 . .
N2 C4 H4B 108.6 . .
C2 C4 H4B 108.6 . .
H4A C4 H4B 107.6 . .
N1 C3 C2 115.22(16) . .
N1 C3 H3A 108.5 . .
C2 C3 H3A 108.5 . .
N1 C3 H3B 108.5 . .
C2 C3 H3B 108.5 . .
H3A C3 H3B 107.5 . .
C19 C18 N3 129.07(19) . .
C19 C18 C23 120.22(19) . .
N3 C18 C23 110.70(17) . .
C18 C19 C20 118.8(2) . .
C18 C19 H19 120.6 . .
C20 C19 H19 120.6 . .
C21 C20 C19 121.12(19) . .
C21 C20 H20 119.4 . .
C19 C20 H20 119.4 . .
C20 C21 C22 120.6(2) . .
C20 C21 H21 119.7 . .
C22 C21 H21 119.7 . .
C23 C22 C21 119.2(2) . .
C23 C22 H22 120.4 . .
C21 C22 H22 120.4 . .
C22 C23 N6 128.6(2) . .
C22 C23 C18 119.98(19) . .
N6 C23 C18 111.39(17) . .
C13 C12 C17 120.53(18) . .
C13 C12 N2 129.41(19) . .
C17 C12 N2 110.06(16) . .
C12 C13 C14 118.5(2) . .
C12 C13 H13 120.7 . .
C14 C13 H13 120.7 . .
C15 C14 C13 120.82(19) . .
C15 C14 H14 119.6 . .
C13 C14 H14 119.6 . .
C14 C15 C16 120.69(19) . .
C14 C15 H15 119.7 . .
C16 C15 H15 119.7 . .
C17 C16 C15 119.1(2) . .
C17 C16 H16 120.5 . .
C15 C16 H16 120.5 . .
C16 C17 N5 129.58(19) . .
C16 C17 C12 120.35(18) . .
N5 C17 C12 110.07(17) . .
C7 C6 N1 129.00(19) . .
C7 C6 C11 120.39(18) . .
N1 C6 C11 110.56(17) . .
C6 C7 C8 119.2(2) . .
C6 C7 H7 120.4 . .
C8 C7 H7 120.4 . .
C9 C8 C7 120.5(2) . .
C9 C8 H8 119.7 . .
C7 C8 H8 119.7 . .
C8 C9 C10 120.72(19) . .
C8 C9 H9 119.6 . .
C10 C9 H9 119.6 . .
C11 C10 C9 119.3(2) . .
C11 C10 H10 120.4 . .
C9 C10 H10 120.4 . .
C10 C11 N4 128.9(2) . .
C10 C11 C6 119.83(19) . .
N4 C11 C6 111.24(16) . .
C31 C26 C27 118.0(2) . .
C31 C26 P1 119.24(15) . .
C27 C26 P1 122.67(17) . .
C28 C27 C26 120.7(2) . .
C28 C27 H27 119.7 . .
C26 C27 H27 119.7 . .
C29 C28 C27 120.1(2) . .
C29 C28 H28 119.9 . .
C27 C28 H28 119.9 . .
C28 C29 C30 120.0(2) . .
C28 C29 H29 120.0 . .
C30 C29 H29 120.0 . .
C29 C30 C31 120.0(2) . .
C29 C30 H30 120.0 . .
C31 C30 H30 120.0 . .
C30 C31 C26 121.2(2) . .
C30 C31 H31 119.4 . .
C26 C31 H31 119.4 . .
P1 C25 H25A 109.5 . .
P1 C25 H25B 109.5 . .
H25A C25 H25B 109.5 . .
P1 C25 H25C 109.5 . .
H25A C25 H25C 109.5 . .
H25B C25 H25C 109.5 . .
P1 C24 H24A 109.5 . .
P1 C24 H24B 109.5 . .
H24A C24 H24B 109.5 . .
P1 C24 H24C 109.5 . .
H24A C24 H24C 109.5 . .
H24B C24 H24C 109.5 . .
C43 C42 C47 120.0 . .
C42 C43 C44 120.0 . .
C42 C43 H43 120.0 . .
C44 C43 H43 120.0 . .
C45 C44 C43 120.0 . .
C45 C44 H44 120.0 . .
C43 C44 H44 120.0 . .
C46 C45 C44 120.0 . .
C46 C45 H45 120.0 . .
C44 C45 H45 120.0 . .
C45 C46 C47 120.0 . .
C45 C46 H46 120.0 . .
C47 C46 H46 120.0 . .
C46 C47 C42 120.0 . .
C46 C47 H47 120.0 . .
C42 C47 H47 120.0 . .
C43D C42D C47D 120.0 . .
C43D C42D P3 118.9(3) . .
C47D C42D P3 120.9(3) . .
C44D C43D C42D 120.0 . .
C44D C43D H43A 120.0 . .
C42D C43D H43A 120.0 . .
C43D C44D C45D 120.0 . .
C43D C44D H44A 120.0 . .
C45D C44D H44A 120.0 . .
C46D C45D C44D 120.0 . .
C46D C45D H45A 120.0 . .
C44D C45D H45A 120.0 . .
C45D C46D C47D 120.0 . .
C45D C46D H46A 120.0 . .
C47D C46D H46A 120.0 . .
C46D C47D C42D 120.0 . .
C46D C47D H47A 120.0 . .
C42D C47D H47A 120.0 . .
P3 C41 H41A 109.5 . .
P3 C41 H41B 109.5 . .
H41A C41 H41B 109.5 . .
P3 C41 H41C 109.5 . .
H41A C41 H41C 109.5 . .
H41B C41 H41C 109.5 . .
P3 C40 H40A 109.5 . .
P3 C40 H40B 109.5 . .
H40A C40 H40B 109.5 . .
P3 C40 H40C 109.5 . .
H40A C40 H40C 109.5 . .
H40B C40 H40C 109.5 . .
C35 C34 C39 118.2(2) . .
C35 C34 P2 120.85(16) . .
C39 C34 P2 120.86(16) . .
C38 C39 C34 120.9(2) . .
C38 C39 H39 119.6 . .
C34 C39 H39 119.6 . .
C39 C38 C37 120.3(2) . .
C39 C38 H38 119.8 . .
C37 C38 H38 119.8 . .
C36 C37 C38 119.5(2) . .
C36 C37 H37 120.3 . .
C38 C37 H37 120.3 . .
C37 C36 C35 120.3(2) . .
C37 C36 H36 119.8 . .
C35 C36 H36 119.8 . .
C36 C35 C34 120.8(2) . .
C36 C35 H35 119.6 . .
C34 C35 H35 119.6 . .
P2 C32 H32A 109.5 . .
P2 C32 H32B 109.5 . .
H32A C32 H32B 109.5 . .
P2 C32 H32C 109.5 . .
H32A C32 H32C 109.5 . .
H32B C32 H32C 109.5 . .
P2 C33 H33A 109.5 . .
P2 C33 H33B 109.5 . .
H33A C33 H33B 109.5 . .
P2 C33 H33C 109.5 . .
H33A C33 H33C 109.5 . .
H33B C33 H33C 109.5 . .
C2S C1S C3S 119.4(3) . 2_577
C2S C1S H1S 120.3 . .
C3S C1S H1S 120.3 2_577 .
C1S C2S C3S 121.0(3) . .
C1S C2S H2S 119.5 . .
C3S C2S H2S 119.5 . .
C1S C3S C2S 119.6(3) 2_577 .
C1S C3S H3S 120.2 2_577 .
C2S C3S H3S 120.2 . .

loop_
_geom_bond_atom_site_label_1
_geom_bond_atom_site_label_2
_geom_bond_distance
_geom_bond_site_symmetry_2
Co1 N3 2.0680(16) .
Co1 N4 2.0853(17) .
Co1 N1 2.0892(17) .
Co1 N6 2.1123(17) .
Co1 P1 2.2026(6) .
Co1 Co3 2.3796(4) .
Co1 Co2 2.3820(4) .
Co3 N3 1.9555(17) .
Co3 N6 1.9584(17) .
Co3 N2 1.9745(17) .
Co3 N5 1.9903(17) .
Co3 P3 2.2309(6) .
Co3 Co2 2.3965(5) .
Co2 N1 1.9517(17) .
Co2 N4 1.9561(16) .
Co2 N2 1.9794(16) .
Co2 N5 1.9936(17) .
Co2 P2 2.2298(6) .
P1 C24 1.828(2) .
P1 C26 1.831(2) .
P1 C25 1.831(2) .
P3 C40 1.823(2) .
P3 C41 1.824(2) .
P3 C42D 1.896(4) .
P2 C34 1.824(2) .
P2 C32 1.828(2) .
P2 C33 1.833(2) .
N3 C18 1.401(3) .
N3 C5 1.456(3) .
N2 C12 1.415(2) .
N2 C4 1.450(3) .
N1 C6 1.400(2) .
N1 C3 1.453(3) .
N6 C23 1.395(3) .
N6 H6 0.9300 .
N5 C17 1.411(2) .
N5 H5 0.9300 .
N4 C11 1.399(3) .
N4 H4 0.9300 .
C1 C2 1.538(3) .
C1 H1A 0.9800 .
C1 H1B 0.9800 .
C1 H1C 0.9800 .
C2 C4 1.537(3) .
C2 C3 1.542(3) .
C2 C5 1.542(3) .
C5 H5A 0.9900 .
C5 H5B 0.9900 .
C4 H4A 0.9900 .
C4 H4B 0.9900 .
C3 H3A 0.9900 .
C3 H3B 0.9900 .
C18 C19 1.393(3) .
C18 C23 1.421(3) .
C19 C20 1.409(3) .
C19 H19 0.9500 .
C20 C21 1.373(3) .
C20 H20 0.9500 .
C21 C22 1.408(3) .
C21 H21 0.9500 .
C22 C23 1.394(3) .
C22 H22 0.9500 .
C12 C13 1.386(3) .
C12 C17 1.414(3) .
C13 C14 1.411(3) .
C13 H13 0.9500 .
C14 C15 1.374(3) .
C14 H14 0.9500 .
C15 C16 1.406(3) .
C15 H15 0.9500 .
C16 C17 1.378(3) .
C16 H16 0.9500 .
C6 C7 1.384(3) .
C6 C11 1.416(3) .
C7 C8 1.406(3) .
C7 H7 0.9500 .
C8 C9 1.381(3) .
C8 H8 0.9500 .
C9 C10 1.400(3) .
C9 H9 0.9500 .
C10 C11 1.394(3) .
C10 H10 0.9500 .
C26 C31 1.394(3) .
C26 C27 1.397(3) .
C27 C28 1.394(3) .
C27 H27 0.9500 .
C28 C29 1.379(4) .
C28 H28 0.9500 .
C29 C30 1.382(3) .
C29 H29 0.9500 .
C30 C31 1.386(3) .
C30 H30 0.9500 .
C31 H31 0.9500 .
C25 H25A 0.9800 .
C25 H25B 0.9800 .
C25 H25C 0.9800 .
C24 H24A 0.9800 .
C24 H24B 0.9800 .
C24 H24C 0.9800 .
C42 C43 1.3900 .
C42 C47 1.3900 .
C43 C44 1.3900 .
C43 H43 0.9500 .
C44 C45 1.3900 .
C44 H44 0.9500 .
C45 C46 1.3900 .
C45 H45 0.9500 .
C46 C47 1.3900 .
C46 H46 0.9500 .
C47 H47 0.9500 .
C42D C43D 1.3900 .
C42D C47D 1.3900 .
C43D C44D 1.3900 .
C43D H43A 0.9500 .
C44D C45D 1.3900 .
C44D H44A 0.9500 .
C45D C46D 1.3900 .
C45D H45A 0.9500 .
C46D C47D 1.3900 .
C46D H46A 0.9500 .
C47D H47A 0.9500 .
C41 H41A 0.9800 .
C41 H41B 0.9800 .
C41 H41C 0.9800 .
C40 H40A 0.9800 .
C40 H40B 0.9800 .
C40 H40C 0.9800 .
C34 C35 1.392(3) .
C34 C39 1.400(3) .
C39 C38 1.381(3) .
C39 H39 0.9500 .
C38 C37 1.385(3) .
C38 H38 0.9500 .
C37 C36 1.384(4) .
C37 H37 0.9500 .
C36 C35 1.385(3) .
C36 H36 0.9500 .
C35 H35 0.9500 .
C32 H32A 0.9800 .
C32 H32B 0.9800 .
C32 H32C 0.9800 .
C33 H33A 0.9800 .
C33 H33B 0.9800 .
C33 H33C 0.9800 .
C1S C2S 1.363(5) .
C1S C3S 1.380(4) 2_577
C1S H1S 0.9500 .
C2S C3S 1.382(5) .
C2S H2S 0.9500 .
C3S C1S 1.380(4) 2_577
C3S H3S 0.9500 .
